data_2103955
loop_
_publ_author_name
'Helliwell, Madeleine'
'Teat, Simon J.'
'Coles, Simon J.'
'Reeve, William'

_publ_section_title
;
 Temperature-resolved study of the structural behaviour of nickel
 octahexyl phthalocyanine up to the liquid crystal transition
;
_journal_issue 5
_journal_name_full 'Acta Crystallographica Section B'
_journal_page_first 617
_journal_page_last 624
_journal_paper_doi 10.1107/S0108768103014708
_journal_volume 59
_journal_year 2003
_chemical_formula_moiety 'C80 H112 N8 Ni'
_chemical_formula_sum 'C80 H112 N8 Ni'
_chemical_formula_weight 1244.49
_chemical_name_systematic
;
 ?
;
_space_group_IT_number 15
_symmetry_cell_setting monoclinic
_symmetry_space_group_name_Hall '-C 2yc'
_symmetry_space_group_name_H-M 'C 1 2/c 1'
_atom_sites_solution_hydrogens geom
_atom_sites_solution_primary direct
_atom_sites_solution_secondary difmap
_audit_creation_method SHELXL-97
_cell_angle_alpha 90.00
_cell_angle_beta 121.4710(10)
_cell_angle_gamma 90.00
_cell_formula_units_Z 8
_cell_length_a 26.9247(9)
_cell_length_b 33.391(3)
_cell_length_c 19.1056(12)
_cell_measurement_reflns_used 1137
_cell_measurement_temperature 353(2)
_cell_measurement_theta_max 16.12
_cell_measurement_theta_min 1.56
_cell_volume 14650.1(17)
_computing_cell_refinement 'Siemens XSCANS'
_computing_data_collection 'Siemens XSCANS'
_computing_data_reduction 'Siemens SHELXTL'
_computing_molecular_graphics 'Bruker SHELXTL'
_computing_publication_material 'Bruker SHELXTL'
_computing_structure_refinement 'SHELXL-93 (Sheldrick, 1993)'
_computing_structure_solution 'SHELXS-86 (Sheldrick, 1990)'
_diffrn_ambient_temperature 353(2)
_diffrn_measured_fraction_theta_full 0.976
_diffrn_measured_fraction_theta_max 0.976
_diffrn_measurement_device_type 'Siemens SMART'
_diffrn_measurement_method '\w scans'
_diffrn_radiation_monochromator graphite
_diffrn_radiation_source 'Daresbury SRS Station 9.8'
_diffrn_radiation_type synchrotron
_diffrn_radiation_wavelength 0.6879
_diffrn_reflns_av_R_equivalents 0.249
_diffrn_reflns_av_sigmaI/netI 0.347
_diffrn_reflns_limit_h_max 20
_diffrn_reflns_limit_h_min -20
_diffrn_reflns_limit_k_max 23
_diffrn_reflns_limit_k_min -25
_diffrn_reflns_limit_l_max 14
_diffrn_reflns_limit_l_min -14
_diffrn_reflns_number 10633
_diffrn_reflns_theta_full 15.55
_diffrn_reflns_theta_max 15.55
_diffrn_reflns_theta_min 1.69
_exptl_absorpt_coefficient_mu 0.312
_exptl_absorpt_correction_T_max 0.93
_exptl_absorpt_correction_T_min 0.45
_exptl_absorpt_correction_type multi-scan
_exptl_absorpt_process_details SADABS
_exptl_crystal_colour green
_exptl_crystal_density_diffrn 1.128
_exptl_crystal_density_method 'not measured'
_exptl_crystal_description needle
_exptl_crystal_F_000 5408
_exptl_crystal_size_max 0.9
_exptl_crystal_size_mid 0.06
_exptl_crystal_size_min 0.01
_refine_diff_density_max 0.31
_refine_diff_density_min -0.30
_refine_ls_extinction_method none
_refine_ls_goodness_of_fit_ref 0.96
_refine_ls_hydrogen_treatment mixed
_refine_ls_matrix_type full
_refine_ls_number_parameters 776
_refine_ls_number_reflns 3544
_refine_ls_number_restraints 1125
_refine_ls_restrained_S_all 0.92
_refine_ls_R_factor_all 0.323
_refine_ls_R_factor_gt 0.155
_refine_ls_shift/su_max 0.004
_refine_ls_shift/su_mean 0.000
_refine_ls_structure_factor_coef Fsqd
_refine_ls_weighting_details 'calc w=1/[\s^2^(Fo^2^)+(0.200P)^2^] where P=(Fo^2^+2Fc^2^)/3'
_refine_ls_weighting_scheme calc
_refine_ls_wR_factor_gt 0.352
_refine_ls_wR_factor_ref 0.434
_reflns_number_gt 939
_reflns_number_total 3544
_reflns_threshold_expression >2sigma(I)
_cod_data_source_file bm5000.cif
_cod_data_source_block man353
_cod_original_cell_volume 14650.2(15)
_cod_original_sg_symbol_H-M 'C 2/c      '
_cod_database_code 2103955

loop_
_symmetry_equiv_pos_as_xyz
'x, y, z'
'-x, y, -z+1/2'
'x+1/2, y+1/2, z'
'-x+1/2, y+1/2, -z+1/2'
'-x, -y, -z'
'x, -y, z-1/2'
'-x+1/2, -y+1/2, -z'
'x+1/2, -y+1/2, z-1/2'

loop_
_atom_site_label
_atom_site_fract_x
_atom_site_fract_y
_atom_site_fract_z
_atom_site_U_iso_or_equiv
_atom_site_adp_type
_atom_site_calc_flag
_atom_site_refinement_flags
_atom_site_occupancy
_atom_site_disorder_assembly
_atom_site_disorder_group
_atom_site_type_symbol
Ni1 0.2500 0.2500 0.5000 0.138(3) Uani d SU 1 . . Ni
N1 0.1459(12) 0.2937(11) 0.5081(16) 0.129(10) Uani d U 1 . . N
N3 0.1821(13) 0.1634(8) 0.4585(14) 0.112(8) Uani d U 1 A . N
N4 0.2648(15) 0.1987(14) 0.4760(19) 0.161(9) Uani d U 1 A . N
N2A 0.177(6) 0.2362(15) 0.485(11) 0.111(15) Uiso d PDU 0.50 A 3 N
C1A 0.127(4) 0.254(3) 0.478(6) 0.112(14) Uiso d PDU 0.50 A 3 C
C2A 0.083(3) 0.2301(15) 0.475(6) 0.116(15) Uiso d PDU 0.50 A 3 C
C3A 0.036(3) 0.2502(13) 0.469(8) 0.143(15) Uiso d PDU 0.50 A 3 C
N2B 0.180(6) 0.2353(15) 0.479(10) 0.102(14) Uiso d PDU 0.50 A 4 N
C1B 0.144(3) 0.257(3) 0.498(6) 0.095(15) Uiso d PDU 0.50 A 4 C
C2B 0.092(3) 0.2342(13) 0.463(7) 0.123(14) Uiso d PDU 0.50 A 4 C
C3B 0.041(3) 0.2457(16) 0.458(8) 0.145(15) Uiso d PDU 0.50 A 4 C
C4 -0.0002(16) 0.2171(12) 0.449(2) 0.172(12) Uani d DU 1 . . C
H4 -0.0397 0.2220 0.4254 0.206 Uiso calc R 1 A 3 H
C5 0.0172(16) 0.1778(12) 0.460(2) 0.156(11) Uani d DU 1 A . C
H5 -0.0072 0.1590 0.4630 0.187 Uiso calc R 1 . . H
C6 0.062(2) 0.1660(13) 0.467(3) 0.159(10) Uani d DU 1 . . C
C7 0.1031(18) 0.1932(11) 0.4668(19) 0.126(9) Uani d DU 1 A . C
C8 0.1600(17) 0.1960(10) 0.471(2) 0.114(8) Uani d DU 1 . . C
C9 0.234(2) 0.1659(16) 0.470(2) 0.146(9) Uani d U 1 . . C
C10 0.2494(18) 0.1321(15) 0.443(2) 0.148(8) Uani d U 1 A . C
C11 0.2297(17) 0.0914(14) 0.424(2) 0.163(10) Uani d DU 1 . . C
C12 0.2606(19) 0.0658(13) 0.404(2) 0.190(12) Uani d DU 1 A . C
H12 0.2494 0.0392 0.3917 0.228 Uiso calc R 1 . . H
C13 0.305(2) 0.0793(16) 0.403(3) 0.209(12) Uani d U 1 . . C
H13 0.3208 0.0599 0.3851 0.251 Uiso calc R 1 A . H
C14 0.335(2) 0.1137(17) 0.422(3) 0.215(11) Uani d DU 1 A . C
C15 0.3035(19) 0.1447(16) 0.444(2) 0.159(9) Uani d U 1 . . C
C16 0.310(2) 0.1835(17) 0.470(2) 0.141(8) Uani d U 1 . . C
C17A 0.015(3) 0.2924(19) 0.447(6) 0.158(19) Uiso d PDU 0.50 A 3 C
H17A 0.0384 0.3002 0.4234 0.190 Uiso calc PR 0.50 A 3 H
H17B 0.0360 0.3039 0.5012 0.190 Uiso calc PR 0.50 A 3 H
C18A -0.032(3) 0.324(2) 0.405(4) 0.21(2) Uiso d PDU 0.50 A 3 C
H18A -0.0171 0.3458 0.3885 0.246 Uiso calc PR 0.50 A 3 H
H18B -0.0645 0.3122 0.3560 0.246 Uiso calc PR 0.50 A 3 H
C19A -0.0540(18) 0.340(2) 0.457(4) 0.23(2) Uiso d PDU 0.50 A 3 C
H19A -0.0342 0.3651 0.4811 0.276 Uiso calc PR 0.50 A 3 H
H19B -0.0438 0.3215 0.5014 0.276 Uiso calc PR 0.50 A 3 H
C17B 0.021(3) 0.287(2) 0.467(6) 0.153(19) Uiso d PDU 0.50 A 4 C
H17C 0.0332 0.3052 0.4401 0.184 Uiso calc PR 0.50 A 4 H
H17D 0.0440 0.2929 0.5254 0.184 Uiso calc PR 0.50 A 4 H
C18B -0.041(2) 0.2968(13) 0.439(4) 0.157(19) Uiso d PDU 0.50 A 4 C
H18C -0.0662 0.2829 0.3877 0.189 Uiso calc PR 0.50 A 4 H
H18D -0.0497 0.2861 0.4789 0.189 Uiso calc PR 0.50 A 4 H
C19B -0.059(2) 0.3403(14) 0.426(6) 0.216(19) Uiso d PDU 0.50 A 4 C
H19C -0.0577 0.3502 0.3791 0.259 Uiso calc PR 0.50 A 4 H
H19D -0.0304 0.3555 0.4738 0.259 Uiso calc PR 0.50 A 4 H
C20 -0.1187(15) 0.3474(11) 0.412(3) 0.294(18) Uani d DU 1 . . C
H20A -0.1345 0.3416 0.3545 0.353 Uiso calc R 1 A 3 H
H20B -0.1354 0.3281 0.4320 0.353 Uiso calc R 1 A 3 H
C21 -0.140(2) 0.3875(13) 0.418(3) 0.35(2) Uani d DU 1 A . C
H21A -0.1175 0.3956 0.4746 0.424 Uiso calc R 1 . . H
H21B -0.1798 0.3848 0.4024 0.424 Uiso calc R 1 . . H
C22 -0.137(3) 0.4211(14) 0.368(4) 0.41(3) Uani d DU 1 . . C
H22A -0.1560 0.4442 0.3720 0.612 Uiso calc R 1 A . H
H22B -0.1553 0.4130 0.3112 0.612 Uiso calc R 1 . . H
H22C -0.0966 0.4276 0.3878 0.612 Uiso calc R 1 . . H
C23 0.0764(16) 0.1237(11) 0.459(2) 0.209(13) Uani d DU 1 A . C
H23A 0.0421 0.1115 0.4136 0.251 Uiso calc R 1 . . H
H23B 0.1063 0.1242 0.4456 0.251 Uiso calc R 1 . . H
C24 0.097(2) 0.0975(12) 0.532(2) 0.291(19) Uani d DU 1 . . C
H24A 0.0627 0.0847 0.5267 0.349 Uiso calc R 1 A . H
H24B 0.1202 0.0765 0.5283 0.349 Uiso calc R 1 . . H
C25 0.131(2) 0.1142(12) 0.616(2) 0.31(2) Uani d DU 1 A . C
H25A 0.1089 0.1356 0.6220 0.374 Uiso calc R 1 . . H
H25B 0.1670 0.1253 0.6254 0.374 Uiso calc R 1 . . H
C26 0.144(3) 0.0822(13) 0.679(2) 0.34(2) Uani d DU 1 . . C
H26A 0.1072 0.0712 0.6688 0.403 Uiso calc R 1 A . H
H26B 0.1650 0.0607 0.6718 0.403 Uiso calc R 1 . . H
C27 0.178(3) 0.0964(14) 0.766(2) 0.36(2) Uani d DU 1 A . C
H27A 0.1581 0.1183 0.7742 0.433 Uiso calc R 1 . . H
H27B 0.2160 0.1061 0.7784 0.433 Uiso calc R 1 . . H
C28 0.186(3) 0.0618(17) 0.823(3) 0.44(3) Uani d DU 1 . . C
H28A 0.2035 0.0715 0.8781 0.660 Uiso calc R 1 A . H
H28B 0.2115 0.0420 0.8209 0.660 Uiso calc R 1 . . H
H28C 0.1492 0.0499 0.8057 0.660 Uiso calc R 1 . . H
C29A 0.1771(19) 0.078(4) 0.426(7) 0.183(18) Uiso d PDU 0.50 A 7 C
H29A 0.1559 0.0585 0.3828 0.219 Uiso calc PR 0.50 A 7 H
H29B 0.1518 0.1008 0.4148 0.219 Uiso calc PR 0.50 A 7 H
C30A 0.192(3) 0.059(2) 0.507(5) 0.24(2) Uiso d PDU 0.50 A 7 C
H30A 0.2048 0.0803 0.5488 0.285 Uiso calc PR 0.50 A 7 H
H30B 0.1567 0.0476 0.5015 0.285 Uiso calc PR 0.50 A 7 H
C29B 0.1752(19) 0.074(3) 0.415(7) 0.182(17) Uiso d PDU 0.50 A 8 C
H29C 0.1616 0.0895 0.4444 0.218 Uiso calc PR 0.50 A 8 H
H29D 0.1445 0.0720 0.3576 0.218 Uiso calc PR 0.50 A 8 H
C30B 0.194(4) 0.038(3) 0.448(3) 0.24(2) Uiso d PDU 0.50 A 8 C
H30C 0.2079 0.0258 0.4158 0.283 Uiso calc PR 0.50 A 8 H
H30D 0.1590 0.0237 0.4355 0.283 Uiso calc PR 0.50 A 8 H
C31 0.238(2) 0.0278(16) 0.536(3) 0.279(17) Uani d DU 1 . . C
C32A 0.233(3) 0.011(2) 0.605(4) 0.36(2) Uiso d PDU 0.50 A 9 C
H32A 0.1936 0.0023 0.5842 0.428 Uiso calc PR 0.50 A 9 H
H32B 0.2434 0.0311 0.6463 0.428 Uiso calc PR 0.50 A 9 H
C32B 0.233(3) 0.011(2) 0.605(4) 0.36(2) Uiso d PDU 0.50 A 10 C
H32C 0.1936 0.0023 0.5842 0.428 Uiso calc PR 0.50 A 10 H
H32D 0.2434 0.0311 0.6463 0.428 Uiso calc PR 0.50 A 10 H
C33 0.274(2) -0.0245(13) 0.641(3) 0.380(19) Uani d DU 1 . . C
H33A 0.2512 -0.0486 0.6310 0.456 Uiso calc R 1 A 9 H
H33B 0.2953 -0.0275 0.6131 0.456 Uiso calc R 1 A 9 H
C34 0.317(2) -0.021(2) 0.732(3) 0.47(3) Uani d DU 1 A . C
H34A 0.3302 0.0061 0.7450 0.698 Uiso calc R 1 . . H
H34B 0.3499 -0.0382 0.7466 0.698 Uiso calc R 1 . . H
H34C 0.2990 -0.0291 0.7613 0.698 Uiso calc R 1 . . H
C35 0.3805(18) 0.1343(15) 0.411(3) 0.254(14) Uani d DU 1 . . C
H35A 0.4186 0.1261 0.4556 0.305 Uiso calc R 1 A . H
H35B 0.3773 0.1630 0.4161 0.305 Uiso calc R 1 . . H
C36 0.3768(17) 0.1262(19) 0.331(2) 0.301(16) Uani d DU 1 A . C
H36A 0.3605 0.0997 0.3118 0.361 Uiso calc R 1 . . H
H36B 0.3502 0.1453 0.2903 0.361 Uiso calc R 1 . . H
C37 0.4335(17) 0.128(2) 0.335(2) 0.339(17) Uani d DU 1 . . C
H37A 0.4565 0.1052 0.3643 0.406 Uiso calc R 1 A . H
H37B 0.4543 0.1519 0.3665 0.406 Uiso calc R 1 . . H
C38 0.4295(17) 0.130(2) 0.252(3) 0.38(2) Uani d DU 1 A . C
H38A 0.4501 0.1539 0.2503 0.452 Uiso calc R 1 . . H
H38B 0.4476 0.1069 0.2450 0.452 Uiso calc R 1 . . H
C39 0.3659(19) 0.133(3) 0.183(3) 0.46(3) Uani d DU 1 . . C
H39A 0.3453 0.1102 0.1890 0.549 Uiso calc R 1 A . H
H39B 0.3491 0.1570 0.1897 0.549 Uiso calc R 1 . . H
C40 0.356(3) 0.132(3) 0.097(3) 0.52(4) Uiso d DU 1 A . C
H40A 0.3168 0.1224 0.0594 0.774 Uiso calc R 1 . . H
H40B 0.3832 0.1142 0.0958 0.774 Uiso calc R 1 . . H
H40C 0.3600 0.1583 0.0818 0.774 Uiso calc R 1 . . H
Ni2 0.0000 -0.2098(2) 0.7500 0.114(3) Uani d SU 1 . . Ni
N5 0.0000 -0.1139(11) 0.7500 0.127(11) Uani d SU 1 . . N
N7 0.1229(11) -0.2111(12) 0.7575(18) 0.129(8) Uani d U 1 . . N
N8 0.0533(11) -0.2470(8) 0.7616(12) 0.091(5) Uani d U 1 . . N
N9 0.0000 -0.3037(12) 0.7500 0.105(10) Uani d SU 1 . . N
N6 0.0478(10) -0.1716(7) 0.7464(13) 0.085(6) Uani d U 1 . . N
C41 0.0415(17) -0.1313(12) 0.745(2) 0.129(8) Uani d U 1 . . C
C42 0.0790(18) -0.1136(13) 0.723(2) 0.141(8) Uani d U 1 . . C
C43 0.0797(15) -0.0736(12) 0.704(2) 0.164(9) Uani d DU 1 . . C
C44 0.1211(18) -0.0633(13) 0.685(3) 0.182(11) Uani d U 1 . . C
H44 0.1243 -0.0370 0.6721 0.219 Uiso calc R 1 . . H
C45 0.1599(17) -0.0944(14) 0.686(3) 0.181(10) Uani d U 1 . . C
H45 0.1862 -0.0876 0.6706 0.217 Uiso calc R 1 . . H
C46 0.1590(19) -0.1333(13) 0.709(3) 0.174(10) Uani d DU 1 C . C
C47 0.1154(17) -0.1426(13) 0.723(2) 0.138(8) Uani d U 1 . . C
C48 0.1017(16) -0.1773(14) 0.748(2) 0.108(7) Uani d U 1 . . C
C49 0.1113(18) -0.2443(13) 0.776(2) 0.103(10) Uiso d U 1 . . C
C50 0.1386(18) -0.2796(13) 0.7907(19) 0.123(8) Uani d U 1 D . C
C51 0.1953(16) -0.2906(11) 0.8078(19) 0.113(8) Uani d DU 1 . . C
C52 0.2112(16) -0.3273(11) 0.829(2) 0.129(10) Uani d U 1 D . C
H52 0.2464 -0.3354 0.8355 0.155 Uiso calc R 1 . . H
C53 0.1788(17) -0.3566(12) 0.844(2) 0.154(12) Uani d U 1 . . C
H53 0.1971 -0.3804 0.8702 0.185 Uiso calc R 1 D . H
C54 0.1155(17) -0.3503(12) 0.819(2) 0.145(10) Uani d DU 1 D . C
C55 0.1045(16) -0.3100(13) 0.799(2) 0.126(9) Uani d U 1 . . C
C56 0.0501(16) -0.2882(12) 0.773(2) 0.116(8) Uani d U 1 D . C
C57 0.0436(16) -0.0387(10) 0.702(2) 0.190(12) Uani d DU 1 . . C
H57A 0.0682 -0.0213 0.7482 0.228 Uiso calc R 1 . . H
H57B 0.0131 -0.0488 0.7102 0.228 Uiso calc R 1 . . H
C58 0.0158(17) -0.0140(12) 0.625(2) 0.222(15) Uani d DU 1 . . C
H58A -0.0073 -0.0312 0.5776 0.267 Uiso calc R 1 . . H
H58B 0.0458 -0.0017 0.6183 0.267 Uiso calc R 1 . . H
C59 -0.023(2) 0.0181(12) 0.628(2) 0.253(16) Uani d DU 1 . . C
H59A -0.0536 0.0054 0.6310 0.303 Uiso calc R 1 . . H
H59B 0.0003 0.0339 0.6769 0.303 Uiso calc R 1 . . H
C60 -0.049(2) 0.0459(13) 0.554(2) 0.34(2) Uani d DU 1 . . C
H60A -0.0770 0.0312 0.5056 0.414 Uiso calc R 1 . . H
H60B -0.0192 0.0562 0.5462 0.414 Uiso calc R 1 . . H
C61 -0.0800(17) 0.0803(14) 0.568(3) 0.39(3) Uani d DU 1 . . C
H61A -0.1061 0.0700 0.5842 0.469 Uiso calc R 1 . . H
H61B -0.1030 0.0950 0.5169 0.469 Uiso calc R 1 . . H
C62 -0.036(3) 0.1078(18) 0.633(4) 0.45(4) Uani d DU 1 . . C
H62A -0.0548 0.1311 0.6374 0.682 Uiso calc R 1 . . H
H62B -0.0074 0.1156 0.6196 0.682 Uiso calc R 1 . . H
H62C -0.0163 0.0940 0.6852 0.682 Uiso calc R 1 . . H
C63 0.2003(16) -0.1621(13) 0.705(3) 0.222(12) Uani d DU 1 . . C
H63A 0.2377 -0.1554 0.7534 0.266 Uiso calc R 1 B 11 H
H63B 0.1897 -0.1878 0.7178 0.266 Uiso calc R 1 B 11 H
C64A 0.216(2) -0.172(3) 0.643(3) 0.29(2) Uiso d PDU 0.40 C 11 C
H64A 0.2406 -0.1958 0.6629 0.352 Uiso calc PR 0.40 C 11 H
H64B 0.2390 -0.1506 0.6420 0.352 Uiso calc PR 0.40 C 11 H
C64B 0.161(2) -0.183(2) 0.626(3) 0.28(2) Uiso d PDU 0.60 C 12 C
H64C 0.1224 -0.1729 0.6067 0.333 Uiso calc PR 0.60 C 12 H
H64D 0.1616 -0.2108 0.6389 0.333 Uiso calc PR 0.60 C 12 H
C65 0.169(2) -0.1811(12) 0.554(3) 0.343(18) Uani d DU 1 . . C
H65A 0.1725 -0.1619 0.5183 0.411 Uiso calc R 1 C 11 H
H65B 0.1309 -0.1782 0.5465 0.411 Uiso calc R 1 C 11 H
C66 0.176(3) -0.2234(13) 0.530(3) 0.40(2) Uani d DU 1 C . C
H66A 0.2161 -0.2321 0.5676 0.482 Uiso calc R 1 . . H
H66B 0.1510 -0.2413 0.5381 0.482 Uiso calc R 1 . . H
C67 0.163(3) -0.2276(19) 0.443(3) 0.48(3) Uiso d DU 1 . . C
H67A 0.1207 -0.2262 0.4060 0.574 Uiso calc R 1 C . H
H67B 0.1757 -0.2535 0.4366 0.574 Uiso calc R 1 . . H
C68 0.192(5) -0.195(3) 0.422(5) 0.68(6) Uiso d DU 1 C . C
H68A 0.1633 -0.1813 0.3731 1.025 Uiso calc R 1 . . H
H68B 0.2211 -0.2062 0.4143 1.025 Uiso calc R 1 . . H
H68C 0.2097 -0.1757 0.4666 1.025 Uiso calc R 1 . . H
C69A 0.233(2) -0.2594(16) 0.802(5) 0.142(17) Uiso d PDU 0.60 D 13 C
H69A 0.2448 -0.2395 0.8450 0.171 Uiso calc PR 0.60 D 13 H
H69B 0.2123 -0.2461 0.7494 0.171 Uiso calc PR 0.60 D 13 H
C70A 0.286(4) -0.2810(19) 0.812(9) 0.197(19) Uiso d PDU 0.60 D 13 C
H70A 0.3102 -0.2900 0.8687 0.236 Uiso calc PR 0.60 D 13 H
H70B 0.2736 -0.3044 0.7772 0.236 Uiso calc PR 0.60 D 13 H
C71A 0.322(5) -0.254(2) 0.791(13) 0.268(19) Uiso d PDU 0.60 D 13 C
H71A 0.3350 -0.2311 0.8272 0.322 Uiso calc PR 0.60 D 13 H
H71B 0.2975 -0.2447 0.7352 0.322 Uiso calc PR 0.60 D 13 H
C69B 0.224(3) -0.262(2) 0.778(8) 0.149(18) Uiso d PDU 0.40 D 14 C
H69C 0.2311 -0.2366 0.8055 0.178 Uiso calc PR 0.40 D 14 H
H69D 0.1994 -0.2583 0.7195 0.178 Uiso calc PR 0.40 D 14 H
C70B 0.281(5) -0.282(3) 0.800(14) 0.20(2) Uiso d PDU 0.40 D 14 C
H70C 0.2992 -0.2928 0.8549 0.243 Uiso calc PR 0.40 D 14 H
H70D 0.2723 -0.3047 0.7627 0.243 Uiso calc PR 0.40 D 14 H
C71B 0.323(7) -0.2544(19) 0.794(19) 0.27(2) Uiso d PDU 0.40 D 14 C
H71C 0.3370 -0.2349 0.8379 0.325 Uiso calc PR 0.40 D 14 H
H71D 0.3023 -0.2401 0.7423 0.325 Uiso calc PR 0.40 D 14 H
C72 0.3747(16) -0.2765(11) 0.800(3) 0.299(16) Uani d DU 1 . . C
H72A 0.3972 -0.2878 0.8547 0.358 Uiso calc R 1 D 13 H
H72B 0.3611 -0.2985 0.7611 0.358 Uiso calc R 1 D 13 H
C73 0.4133(18) -0.2496(14) 0.785(4) 0.36(2) Uani d DU 1 D . C
H73A 0.4162 -0.2239 0.8106 0.430 Uiso calc R 1 . . H
H73B 0.3950 -0.2453 0.7268 0.430 Uiso calc R 1 . . H
C74 0.4746(18) -0.2660(19) 0.819(4) 0.45(3) Uani d DU 1 . . C
H74A 0.4978 -0.2460 0.8127 0.679 Uiso calc R 1 D . H
H74B 0.4726 -0.2895 0.7884 0.679 Uiso calc R 1 . . H
H74C 0.4919 -0.2726 0.8756 0.679 Uiso calc R 1 . . H
C75A 0.079(2) -0.3741(12) 0.844(4) 0.154(16) Uiso d PDU 0.60 D 15 C
H75A 0.0869 -0.3646 0.8963 0.184 Uiso calc PR 0.60 D 15 H
H75B 0.0383 -0.3699 0.8036 0.184 Uiso calc PR 0.60 D 15 H
C76A 0.093(3) -0.4183(13) 0.850(5) 0.238(18) Uiso d PDU 0.60 D 15 C
H76A 0.1339 -0.4224 0.8877 0.286 Uiso calc PR 0.60 D 15 H
H76B 0.0833 -0.4280 0.7962 0.286 Uiso calc PR 0.60 D 15 H
C75B 0.076(3) -0.386(2) 0.804(4) 0.163(18) Uiso d PDU 0.40 D 16 C
H75C 0.0700 -0.3999 0.7555 0.195 Uiso calc PR 0.40 D 16 H
H75D 0.0390 -0.3762 0.7928 0.195 Uiso calc PR 0.40 D 16 H
C76B 0.101(2) -0.4144(18) 0.875(5) 0.23(2) Uiso d PDU 0.40 D 16 C
H76C 0.1206 -0.3988 0.9256 0.278 Uiso calc PR 0.40 D 16 H
H76D 0.1311 -0.4304 0.8742 0.278 Uiso calc PR 0.40 D 16 H
C77 0.0581(17) -0.4425(10) 0.878(3) 0.266(15) Uani d DU 1 . . C
H77A 0.0650 -0.4321 0.9299 0.319 Uiso calc R 1 D 15 H
H77B 0.0167 -0.4408 0.8379 0.319 Uiso calc R 1 D 15 H
C78 0.0784(19) -0.4858(10) 0.889(4) 0.34(2) Uani d DU 1 D . C
H78A 0.0796 -0.4931 0.8403 0.406 Uiso calc R 1 . . H
H78B 0.1181 -0.4868 0.9350 0.406 Uiso calc R 1 . . H
C79 0.044(2) -0.5176(11) 0.901(4) 0.38(3) Uani d DU 1 . . C
H79A 0.0237 -0.5345 0.8532 0.457 Uiso calc R 1 D . H
H79B 0.0697 -0.5342 0.9480 0.457 Uiso calc R 1 . . H
C80 0.000(3) -0.497(2) 0.917(5) 0.49(3) Uani d DU 1 D . C
H80A -0.0347 -0.5132 0.8938 0.739 Uiso calc R 1 . . H
H80B -0.0095 -0.4713 0.8911 0.739 Uiso calc R 1 . . H
H80C 0.0163 -0.4943 0.9746 0.739 Uiso calc R 1 . . H

loop_
_atom_site_aniso_label
_atom_site_aniso_U_11
_atom_site_aniso_U_22
_atom_site_aniso_U_33
_atom_site_aniso_U_12
_atom_site_aniso_U_13
_atom_site_aniso_U_23
Ni1 0.134(7) 0.172(8) 0.113(5) -0.035(6) 0.068(5) 0.019(6)
N1 0.113(19) 0.14(2) 0.093(17) -0.046(18) 0.024(15) 0.023(18)
N3 0.106(17) 0.109(18) 0.096(16) -0.006(15) 0.037(15) 0.029(16)
N4 0.13(2) 0.199(14) 0.15(2) -0.058(16) 0.066(18) -0.05(2)
C4 0.15(2) 0.20(2) 0.17(2) 0.038(19) 0.082(17) 0.09(2)
C5 0.11(2) 0.18(2) 0.15(2) -0.01(2) 0.05(2) 0.03(2)
C6 0.13(2) 0.167(18) 0.18(2) -0.024(16) 0.09(2) 0.00(2)
C7 0.130(16) 0.128(18) 0.121(17) 0.013(13) 0.066(15) 0.038(16)
C8 0.129(14) 0.099(17) 0.114(17) 0.015(11) 0.062(14) 0.073(16)
C9 0.108(19) 0.174(13) 0.14(2) -0.025(17) 0.052(18) -0.01(2)
C10 0.130(19) 0.179(15) 0.13(2) -0.027(16) 0.068(16) -0.01(2)
C11 0.150(19) 0.178(15) 0.154(19) -0.033(16) 0.074(16) -0.019(18)
C12 0.13(3) 0.20(2) 0.20(3) -0.02(2) 0.05(2) -0.05(2)
C13 0.13(3) 0.22(2) 0.24(3) -0.01(2) 0.08(2) -0.06(2)
C14 0.13(2) 0.24(2) 0.26(2) -0.028(18) 0.095(18) -0.07(2)
C15 0.13(2) 0.20(2) 0.14(2) -0.037(17) 0.071(17) -0.02(2)
C16 0.14(2) 0.21(2) 0.08(2) -0.051(16) 0.06(2) -0.02(2)
C20 0.29(3) 0.30(3) 0.29(3) 0.18(2) 0.15(2) 0.13(2)
C21 0.37(4) 0.27(3) 0.34(4) 0.16(3) 0.13(3) 0.10(3)
C22 0.50(6) 0.27(4) 0.34(6) 0.09(5) 0.14(5) 0.07(4)
C23 0.13(2) 0.149(18) 0.31(3) -0.04(2) 0.09(2) 0.00(2)
C24 0.24(3) 0.18(2) 0.33(3) -0.03(3) 0.07(3) 0.03(2)
C25 0.28(3) 0.23(3) 0.32(3) -0.04(3) 0.09(3) 0.03(2)
C26 0.31(4) 0.27(4) 0.34(3) -0.09(3) 0.11(3) 0.04(3)
C27 0.36(4) 0.31(4) 0.34(3) -0.08(4) 0.13(4) 0.04(3)
C28 0.42(6) 0.39(6) 0.38(4) -0.06(5) 0.12(5) 0.12(4)
C31 0.31(2) 0.30(2) 0.29(2) 0.095(19) 0.197(19) 0.128(17)
C33 0.41(3) 0.43(3) 0.42(3) 0.27(2) 0.29(3) 0.26(2)
C34 0.50(6) 0.47(6) 0.45(4) 0.11(5) 0.26(4) 0.18(5)
C35 0.17(2) 0.29(3) 0.34(3) -0.03(2) 0.15(2) -0.06(3)
C36 0.28(3) 0.34(3) 0.33(3) -0.02(3) 0.19(2) -0.01(3)
C37 0.34(3) 0.41(4) 0.38(3) -0.03(3) 0.26(3) 0.00(3)
C38 0.41(4) 0.45(4) 0.35(4) -0.02(4) 0.26(3) 0.00(4)
C39 0.46(4) 0.47(4) 0.40(3) 0.00(4) 0.19(3) -0.01(4)
Ni2 0.066(5) 0.132(6) 0.147(6) 0.000 0.058(4) 0.000
N5 0.11(3) 0.09(2) 0.18(3) 0.000 0.08(2) 0.000
N7 0.092(16) 0.140(14) 0.166(19) 0.009(13) 0.075(14) -0.01(2)
N8 0.081(13) 0.120(11) 0.057(12) 0.002(10) 0.025(10) -0.017(17)
N9 0.104(19) 0.12(2) 0.07(2) 0.000 0.03(2) 0.000
N6 0.075(14) 0.116(10) 0.071(13) -0.014(11) 0.043(12) -0.039(16)
C41 0.10(2) 0.119(11) 0.17(2) -0.017(14) 0.073(16) -0.03(2)
C42 0.13(2) 0.125(13) 0.18(2) -0.051(14) 0.089(16) -0.054(19)
C43 0.15(2) 0.136(15) 0.23(2) -0.044(15) 0.118(17) -0.042(19)
C44 0.14(3) 0.17(2) 0.25(3) -0.059(17) 0.11(2) -0.03(2)
C45 0.12(2) 0.19(2) 0.26(3) -0.053(18) 0.12(2) -0.01(2)
C46 0.12(2) 0.18(2) 0.25(2) -0.052(17) 0.117(17) -0.02(2)
C47 0.089(19) 0.135(15) 0.19(2) -0.052(14) 0.077(16) -0.039(19)
C48 0.074(17) 0.132(14) 0.127(18) -0.023(14) 0.058(15) -0.03(2)
C50 0.115(15) 0.144(15) 0.105(17) 0.036(13) 0.053(16) -0.003(18)
C51 0.139(15) 0.122(18) 0.092(16) 0.035(15) 0.070(15) -0.035(17)
C52 0.14(2) 0.12(2) 0.11(2) 0.030(16) 0.056(17) -0.04(2)
C53 0.14(2) 0.15(2) 0.14(2) 0.040(17) 0.05(2) 0.02(2)
C54 0.143(17) 0.147(14) 0.121(18) 0.029(13) 0.052(16) 0.007(17)
C55 0.109(16) 0.132(15) 0.100(18) 0.018(12) 0.028(16) -0.017(19)
C56 0.097(16) 0.122(12) 0.091(18) -0.001(11) 0.022(18) -0.01(2)
C57 0.20(3) 0.138(19) 0.27(3) -0.031(16) 0.15(2) -0.04(2)
C58 0.22(3) 0.20(3) 0.27(3) 0.023(19) 0.14(3) -0.02(2)
C59 0.23(3) 0.25(3) 0.32(3) 0.05(2) 0.18(3) 0.00(2)
C60 0.33(4) 0.28(3) 0.36(4) 0.10(3) 0.14(3) 0.04(3)
C61 0.38(4) 0.31(4) 0.40(4) 0.13(3) 0.15(3) 0.01(3)
C62 0.46(6) 0.38(6) 0.45(6) 0.08(5) 0.18(5) -0.06(4)
C63 0.14(2) 0.23(2) 0.35(2) -0.010(16) 0.163(19) 0.02(2)
C65 0.38(3) 0.37(3) 0.33(2) 0.19(2) 0.23(2) 0.15(2)
C66 0.44(3) 0.42(3) 0.40(3) 0.12(3) 0.26(3) 0.03(3)
C72 0.31(2) 0.35(3) 0.34(3) 0.22(2) 0.25(2) 0.18(2)
C73 0.33(3) 0.40(4) 0.43(4) 0.15(3) 0.26(3) 0.14(3)
C74 0.32(4) 0.59(7) 0.55(6) 0.13(4) 0.30(4) -0.01(5)
C77 0.25(2) 0.29(2) 0.31(2) 0.17(2) 0.18(2) 0.21(2)
C78 0.33(3) 0.25(3) 0.39(3) 0.12(3) 0.16(3) 0.17(3)
C79 0.36(4) 0.30(3) 0.43(4) 0.07(3) 0.17(3) 0.16(4)
C80 0.40(6) 0.55(7) 0.55(6) 0.04(5) 0.26(5) 0.08(6)

loop_
_atom_type_symbol
_atom_type_description
_atom_type_scat_dispersion_real
_atom_type_scat_dispersion_imag
_atom_type_scat_source
C C 0.0033 0.0016 'International Tables Vol C Tables 4.2.6.8 and 6.1.1.4'
H H 0.0000 0.0000 'International Tables Vol C Tables 4.2.6.8 and 6.1.1.4'
N N 0.0061 0.0033 'International Tables Vol C Tables 4.2.6.8 and 6.1.1.4'
Ni Ni 0.3393 1.1124 'International Tables Vol C Tables 4.2.6.8 and 6.1.1.4'

loop_
_geom_angle_atom_site_label_1
_geom_angle_atom_site_label_2
_geom_angle_atom_site_label_3
_geom_angle_site_symmetry_1
_geom_angle_site_symmetry_3
_geom_angle
N2B Ni1 N2B 7_556 . 180(3)
N2B Ni1 N4 7_556 . 88(2)
N2B Ni1 N4 . . 92(2)
N2B Ni1 N4 7_556 7_556 92(2)
N2B Ni1 N4 . 7_556 88(2)
N4 Ni1 N4 . 7_556 180(2)
N2B Ni1 N2A 7_556 7_556 4(8)
N2B Ni1 N2A . 7_556 176(8)
N4 Ni1 N2A . 7_556 85(2)
N4 Ni1 N2A 7_556 7_556 95(2)
N2B Ni1 N2A 7_556 . 176(8)
N2B Ni1 N2A . . 4(8)
N4 Ni1 N2A . . 95(2)
N4 Ni1 N2A 7_556 . 85(2)
N2A Ni1 N2A 7_556 . 180.000(8)
C1B N1 C16 . 7_556 126(6)
C1B N1 C1A . . 16(7)
C16 N1 C1A 7_556 . 138(5)
C9 N3 C8 . . 118(4)
C9 N4 C16 . . 103(6)
C9 N4 Ni1 . . 125(4)
C16 N4 Ni1 . . 132(4)
C1A N2A C8 . . 101(8)
C1A N2A Ni1 . . 141(4)
C8 N2A Ni1 . . 118(6)
N2A C1A C2A . . 121(8)
N2A C1A N1 . . 104(5)
C2A C1A N1 . . 130(8)
C3A C2A C7 . . 144(7)
C3A C2A C1A . . 117(6)
C7 C2A C1A . . 98(7)
C2A C3A C4 . . 97(6)
C2A C3A C17A . . 133(5)
C4 C3A C17A . . 124(6)
C8 N2B C1B . . 104(7)
C8 N2B Ni1 . . 126(7)
C1B N2B Ni1 . . 126(5)
N1 C1B N2B . . 125(7)
N1 C1B C2B . . 124(7)
N2B C1B C2B . . 104(8)
C7 C2B C3B . . 117(6)
C7 C2B C1B . . 112(7)
C3B C2B C1B . . 126(6)
C2B C3B C4 . . 121(5)
C2B C3B C17B . . 130(4)
C4 C3B C17B . . 110(6)
C5 C4 C3A . . 126(4)
C5 C4 C3B . . 117(5)
C3A C4 C3B . . 13(7)
C5 C4 H4 . . 117.2
C3A C4 H4 . . 117.2
C3B C4 H4 . . 124.6
C6 C5 C4 . . 125(5)
C6 C5 H5 . . 117.7
C4 C5 H5 . . 117.7
C5 C6 C7 . . 121(5)
C5 C6 C23 . . 127(5)
C7 C6 C23 . . 111(4)
C2A C7 C2B . . 18(6)
C2A C7 C6 . . 102(5)
C2B C7 C6 . . 119(5)
C2A C7 C8 . . 113(5)
C2B C7 C8 . . 97(4)
C6 C7 C8 . . 144(4)
N3 C8 N2B . . 128(5)
N3 C8 N2A . . 134(6)
N2B C8 N2A . . 7(8)
N3 C8 C7 . . 119(3)
N2B C8 C7 . . 113(6)
N2A C8 C7 . . 107(5)
N3 C9 N4 . . 129(5)
N3 C9 C10 . . 113(5)
N4 C9 C10 . . 114(5)
C9 C10 C11 . . 137(5)
C9 C10 C15 . . 104(5)
C11 C10 C15 . . 119(4)
C12 C11 C10 . . 118(4)
C12 C11 C29B . . 115(7)
C10 C11 C29B . . 127(7)
C12 C11 C29A . . 122(7)
C10 C11 C29A . . 120(7)
C29B C11 C29A . . 9(10)
C13 C12 C11 . . 119(5)
C13 C12 H12 . . 120.3
C11 C12 H12 . . 120.3
C12 C13 C14 . . 137(6)
C12 C13 H13 . . 111.6
C14 C13 H13 . . 111.6
C13 C14 C35 . . 141(6)
C13 C14 C15 . . 108(4)
C35 C14 C15 . . 109(4)
C16 C15 C10 . . 101(5)
C16 C15 C14 . . 140(5)
C10 C15 C14 . . 119(4)
N1 C16 C15 7_556 . 126(6)
N1 C16 N4 7_556 . 118(5)
C15 C16 N4 . . 116(6)
C3A C17A C18A . . 153(8)
C3A C17A H17A . . 98.3
C18A C17A H17A . . 98.3
C3A C17A H17B . . 98.3
C18A C17A H17B . . 98.3
H17A C17A H17B . . 103.8
C19A C18A C17A . . 115(3)
C19A C18A H18A . . 108.5
C17A C18A H18A . . 108.5
C19A C18A H18B . . 108.5
C17A C18A H18B . . 108.5
H18A C18A H18B . . 107.5
C18A C19A C20 . . 115(3)
C18A C19A H19A . . 108.5
C20 C19A H19A . . 108.5
C18A C19A H19B . . 108.5
C20 C19A H19B . . 108.5
H19A C19A H19B . . 107.5
C3B C17B C18B . . 124(6)
C3B C17B H17C . . 106.4
C18B C17B H17C . . 106.4
C3B C17B H17D . . 106.4
C18B C17B H17D . . 106.4
H17C C17B H17D . . 106.5
C19B C18B C17B . . 118(3)
C19B C18B H18C . . 107.8
C17B C18B H18C . . 107.8
C19B C18B H18D . . 107.8
C17B C18B H18D . . 107.8
H18C C18B H18D . . 107.1
C18B C19B C20 . . 113(3)
C18B C19B H19C . . 109.0
C20 C19B H19C . . 109.0
C18B C19B H19D . . 109.0
C20 C19B H19D . . 109.0
H19C C19B H19D . . 107.8
C21 C20 C19A . . 118(3)
C21 C20 C19B . . 123(3)
C19A C20 C19B . . 20(5)
C21 C20 H20A . . 107.7
C19A C20 H20A . . 107.7
C19B C20 H20A . . 88.0
C21 C20 H20B . . 107.7
C19A C20 H20B . . 107.7
C19B C20 H20B . . 119.8
H20A C20 H20B . . 107.1
C20 C21 C22 . . 119(3)
C20 C21 H21A . . 107.5
C22 C21 H21A . . 107.5
C20 C21 H21B . . 107.5
C22 C21 H21B . . 107.5
H21A C21 H21B . . 107.0
C21 C22 H22A . . 109.5
C21 C22 H22B . . 109.5
H22A C22 H22B . . 109.5
C21 C22 H22C . . 109.5
H22A C22 H22C . . 109.5
H22B C22 H22C . . 109.5
C24 C23 C6 . . 117(4)
C24 C23 H23A . . 108.1
C6 C23 H23A . . 108.1
C24 C23 H23B . . 108.1
C6 C23 H23B . . 108.1
H23A C23 H23B . . 107.3
C25 C24 C23 . . 121(3)
C25 C24 H24A . . 107.1
C23 C24 H24A . . 107.1
C25 C24 H24B . . 107.1
C23 C24 H24B . . 107.1
H24A C24 H24B . . 106.8
C24 C25 C26 . . 111(3)
C24 C25 H25A . . 109.5
C26 C25 H25A . . 109.5
C24 C25 H25B . . 109.5
C26 C25 H25B . . 109.5
H25A C25 H25B . . 108.1
C27 C26 C25 . . 114(3)
C27 C26 H26A . . 108.7
C25 C26 H26A . . 108.7
C27 C26 H26B . . 108.7
C25 C26 H26B . . 108.7
H26A C26 H26B . . 107.6
C26 C27 C28 . . 109(3)
C26 C27 H27A . . 109.9
C28 C27 H27A . . 109.9
C26 C27 H27B . . 109.9
C28 C27 H27B . . 109.9
H27A C27 H27B . . 108.3
C27 C28 H28A . . 109.5
C27 C28 H28B . . 109.5
H28A C28 H28B . . 109.5
C27 C28 H28C . . 109.5
H28A C28 H28C . . 109.5
H28B C28 H28C . . 109.5
C11 C29A C30A . . 114(5)
C11 C29A H29A . . 108.8
C30A C29A H29A . . 108.8
C11 C29A H29B . . 108.8
C30A C29A H29B . . 108.8
H29A C29A H29B . . 107.7
C31 C30A C29A . . 112(3)
C31 C30A H30A . . 109.2
C29A C30A H30A . . 109.2
C31 C30A H30B . . 109.2
C29A C30A H30B . . 109.2
H30A C30A H30B . . 107.9
C30B C29B C11 . . 101(6)
C30B C29B H29C . . 111.6
C11 C29B H29C . . 111.6
C30B C29B H29D . . 111.6
C11 C29B H29D . . 111.6
H29C C29B H29D . . 109.4
C29B C30B C31 . . 129(10)
C29B C30B H30C . . 105.1
C31 C30B H30C . . 105.1
C29B C30B H30D . . 105.1
C31 C30B H30D . . 105.1
H30C C30B H30D . . 105.9
C32B C31 C32A . . 0(7)
C32B C31 C30B . . 133(6)
C32A C31 C30B . . 133(6)
C32B C31 C30A . . 98(4)
C32A C31 C30A . . 98(4)
C30B C31 C30A . . 54(4)
C31 C32A C33 . . 109(3)
C31 C32A H32A . . 109.9
C33 C32A H32A . . 109.9
C31 C32A H32B . . 109.9
C33 C32A H32B . . 109.9
H32A C32A H32B . . 108.3
C31 C32B C33 . . 109(3)
C31 C32B H32C . . 109.9
C33 C32B H32C . . 109.9
C31 C32B H32D . . 109.9
C33 C32B H32D . . 109.9
H32C C32B H32D . . 108.3
C34 C33 C32A . . 114(3)
C34 C33 C32B . . 114(3)
C32A C33 C32B . . 0(6)
C34 C33 H33A . . 108.7
C32A C33 H33A . . 108.7
C32B C33 H33A . . 108.7
C34 C33 H33B . . 108.7
C32A C33 H33B . . 108.7
C32B C33 H33B . . 108.7
H33A C33 H33B . . 107.6
C33 C34 H34A . . 109.5
C33 C34 H34B . . 109.5
H34A C34 H34B . . 109.5
C33 C34 H34C . . 109.5
H34A C34 H34C . . 109.5
H34B C34 H34C . . 109.5
C14 C35 C36 . . 115(4)
C14 C35 H35A . . 108.5
C36 C35 H35A . . 108.5
C14 C35 H35B . . 108.5
C36 C35 H35B . . 108.5
H35A C35 H35B . . 107.5
C37 C36 C35 . . 115(3)
C37 C36 H36A . . 108.6
C35 C36 H36A . . 108.6
C37 C36 H36B . . 108.6
C35 C36 H36B . . 108.6
H36A C36 H36B . . 107.6
C36 C37 C38 . . 116(3)
C36 C37 H37A . . 108.4
C38 C37 H37A . . 108.4
C36 C37 H37B . . 108.4
C38 C37 H37B . . 108.4
H37A C37 H37B . . 107.5
C39 C38 C37 . . 110(2)
C39 C38 H38A . . 109.8
C37 C38 H38A . . 109.8
C39 C38 H38B . . 109.8
C37 C38 H38B . . 109.8
H38A C38 H38B . . 108.2
C40 C39 C38 . . 115(3)
C40 C39 H39A . . 108.5
C38 C39 H39A . . 108.5
C40 C39 H39B . . 108.5
C38 C39 H39B . . 108.5
H39A C39 H39B . . 107.5
C39 C40 H40A . . 109.5
C39 C40 H40B . . 109.5
H40A C40 H40B . . 109.5
C39 C40 H40C . . 109.5
H40A C40 H40C . . 109.5
H40B C40 H40C . . 109.5
N8 Ni2 N8 2_556 . 94.0(18)
N8 Ni2 N6 2_556 2_556 87.5(11)
N8 Ni2 N6 . 2_556 172.2(9)
N8 Ni2 N6 2_556 . 172.2(9)
N8 Ni2 N6 . . 87.5(11)
N6 Ni2 N6 2_556 . 92.1(16)
C41 N5 C41 . 2_556 127(5)
C48 N7 C49 . . 134(4)
C56 N8 C49 . . 100(3)
C56 N8 Ni2 . . 125(3)
C49 N8 Ni2 . . 133(3)
C56 N9 C56 . 2_556 133(6)
C41 N6 C48 . . 104(3)
C41 N6 Ni2 . . 128(3)
C48 N6 Ni2 . . 128(3)
N5 C41 N6 . . 123(4)
N5 C41 C42 . . 127(4)
N6 C41 C42 . . 109(4)
C47 C42 C43 . . 124(4)
C47 C42 C41 . . 109(5)
C43 C42 C41 . . 127(5)
C44 C43 C42 . . 116(4)
C44 C43 C57 . . 114(4)
C42 C43 C57 . . 130(4)
C43 C44 C45 . . 119(4)
C43 C44 H44 . . 120.5
C45 C44 H44 . . 120.5
C46 C45 C44 . . 123(4)
C46 C45 H45 . . 118.6
C44 C45 H45 . . 118.6
C47 C46 C45 . . 116(4)
C47 C46 C63 . . 127(4)
C45 C46 C63 . . 117(4)
C46 C47 C48 . . 132(5)
C46 C47 C42 . . 122(5)
C48 C47 C42 . . 106(4)
N7 C48 C47 . . 130(5)
N7 C48 N6 . . 120(4)
C47 C48 N6 . . 109(4)
N7 C49 C50 . . 131(5)
N7 C49 N8 . . 114(4)
C50 C49 N8 . . 114(4)
C49 C50 C55 . . 110(4)
C49 C50 C51 . . 133(5)
C55 C50 C51 . . 117(4)
C52 C51 C50 . . 117(4)
C52 C51 C69A . . 124(4)
C50 C51 C69A . . 119(4)
C52 C51 C69B . . 124(4)
C50 C51 C69B . . 117(4)
C69A C51 C69B . . 15(8)
C51 C52 C53 . . 125(4)
C51 C52 H52 . . 117.4
C53 C52 H52 . . 117.4
C52 C53 C54 . . 123(4)
C52 C53 H53 . . 118.7
C54 C53 H53 . . 118.7
C55 C54 C75B . . 133(5)
C55 C54 C75A . . 121(4)
C75B C54 C75A . . 32(4)
C55 C54 C53 . . 105(3)
C75B C54 C53 . . 120(5)
C75A C54 C53 . . 129(4)
C54 C55 C50 . . 132(4)
C54 C55 C56 . . 127(4)
C50 C55 C56 . . 101(4)
N9 C56 N8 . . 119(4)
N9 C56 C55 . . 127(4)
N8 C56 C55 . . 114(4)
C43 C57 C58 . . 115(3)
C43 C57 H57A . . 108.5
C58 C57 H57A . . 108.5
C43 C57 H57B . . 108.5
C58 C57 H57B . . 108.5
H57A C57 H57B . . 107.5
C57 C58 C59 . . 110(2)
C57 C58 H58A . . 109.6
C59 C58 H58A . . 109.6
C57 C58 H58B . . 109.6
C59 C58 H58B . . 109.6
H58A C58 H58B . . 108.1
C60 C59 C58 . . 114(2)
C60 C59 H59A . . 108.7
C58 C59 H59A . . 108.7
C60 C59 H59B . . 108.7
C58 C59 H59B . . 108.7
H59A C59 H59B . . 107.6
C59 C60 C61 . . 111(2)
C59 C60 H60A . . 109.5
C61 C60 H60A . . 109.5
C59 C60 H60B . . 109.5
C61 C60 H60B . . 109.5
H60A C60 H60B . . 108.1
C60 C61 C62 . . 110(3)
C60 C61 H61A . . 109.7
C62 C61 H61A . . 109.7
C60 C61 H61B . . 109.7
C62 C61 H61B . . 109.7
H61A C61 H61B . . 108.2
C61 C62 H62A . . 109.5
C61 C62 H62B . . 109.5
H62A C62 H62B . . 109.5
C61 C62 H62C . . 109.5
H62A C62 H62C . . 109.5
H62B C62 H62C . . 109.5
C64B C63 C64A . . 54(3)
C64B C63 C46 . . 102(4)
C64A C63 C46 . . 135(5)
C64B C63 H63A . . 154.7
C64A C63 H63A . . 103.4
C46 C63 H63A . . 103.4
C64B C63 H63B . . 72.7
C64A C63 H63B . . 103.4
C46 C63 H63B . . 103.4
H63A C63 H63B . . 105.2
C63 C64A C65 . . 122(3)
C63 C64A H64A . . 106.8
C65 C64A H64A . . 106.8
C63 C64A H64B . . 106.8
C65 C64A H64B . . 106.8
H64A C64A H64B . . 106.7
C63 C64B C65 . . 124(3)
C63 C64B H64C . . 106.3
C65 C64B H64C . . 106.3
C63 C64B H64D . . 106.3
C65 C64B H64D . . 106.3
H64C C64B H64D . . 106.4
C64B C65 C64A . . 54(3)
C64B C65 C66 . . 110(3)
C64A C65 C66 . . 110(3)
C64B C65 H65A . . 140.8
C64A C65 H65A . . 109.6
C66 C65 H65A . . 109.6
C64B C65 H65B . . 59.3
C64A C65 H65B . . 109.6
C66 C65 H65B . . 109.6
H65A C65 H65B . . 108.1
C67 C66 C65 . . 114(3)
C67 C66 H66A . . 108.7
C65 C66 H66A . . 108.7
C67 C66 H66B . . 108.7
C65 C66 H66B . . 108.7
H66A C66 H66B . . 107.6
C66 C67 C68 . . 111(3)
C66 C67 H67A . . 109.4
C68 C67 H67A . . 109.4
C66 C67 H67B . . 109.4
C68 C67 H67B . . 109.4
H67A C67 H67B . . 108.0
C67 C68 H68A . . 109.5
C67 C68 H68B . . 109.5
H68A C68 H68B . . 109.5
C67 C68 H68C . . 109.5
H68A C68 H68C . . 109.5
H68B C68 H68C . . 109.5
C51 C69A C70A . . 107(4)
C51 C69A H69A . . 110.4
C70A C69A H69A . . 110.4
C51 C69A H69B . . 110.4
C70A C69A H69B . . 110.4
H69A C69A H69B . . 108.6
C71A C70A C69A . . 112(3)
C71A C70A H70A . . 109.3
C69A C70A H70A . . 109.3
C71A C70A H70B . . 109.3
C69A C70A H70B . . 109.3
H70A C70A H70B . . 108.0
C70A C71A C72 . . 111(3)
C70A C71A H71A . . 109.4
C72 C71A H71A . . 109.4
C70A C71A H71B . . 109.3
C72 C71A H71B . . 109.3
H71A C71A H71B . . 108.0
C51 C69B C70B . . 105(4)
C51 C69B H69C . . 110.6
C70B C69B H69C . . 110.6
C51 C69B H69D . . 110.6
C70B C69B H69D . . 110.6
H69C C69B H69D . . 108.8
C71B C70B C69B . . 114(3)
C71B C70B H70C . . 108.9
C69B C70B H70C . . 108.9
C71B C70B H70D . . 108.8
C69B C70B H70D . . 108.9
H70C C70B H70D . . 107.7
C70B C71B C72 . . 113(3)
C70B C71B H71C . . 109.0
C72 C71B H71C . . 109.0
C70B C71B H71D . . 109.1
C72 C71B H71D . . 109.1
H71C C71B H71D . . 107.8
C73 C72 C71B . . 113(3)
C73 C72 C71A . . 112(3)
C71B C72 C71A . . 2(10)
C73 C72 H72A . . 109.1
C71B C72 H72A . . 107.4
C71A C72 H72A . . 109.1
C73 C72 H72B . . 109.1
C71B C72 H72B . . 110.2
C71A C72 H72B . . 109.1
H72A C72 H72B . . 107.9
C72 C73 C74 . . 114(3)
C72 C73 H73A . . 108.7
C74 C73 H73A . . 108.7
C72 C73 H73B . . 108.7
C74 C73 H73B . . 108.7
H73A C73 H73B . . 107.6
C73 C74 H74A . . 109.5
C73 C74 H74B . . 109.5
H74A C74 H74B . . 109.5
C73 C74 H74C . . 109.5
H74A C74 H74C . . 109.5
H74B C74 H74C . . 109.5
C76A C75A C54 . . 112(3)
C76A C75A H75A . . 109.3
C54 C75A H75A . . 109.3
C76A C75A H75B . . 109.3
C54 C75A H75B . . 109.3
H75A C75A H75B . . 107.9
C75A C76A C77 . . 112(3)
C75A C76A H76A . . 109.2
C77 C76A H76A . . 109.2
C75A C76A H76B . . 109.2
C77 C76A H76B . . 109.2
H76A C76A H76B . . 107.9
C54 C75B C76B . . 113(4)
C54 C75B H75C . . 109.1
C76B C75B H75C . . 109.1
C54 C75B H75D . . 109.1
C76B C75B H75D . . 109.1
H75C C75B H75D . . 107.8
C75B C76B C77 . . 116(3)
C75B C76B H76C . . 108.3
C77 C76B H76C . . 108.3
C75B C76B H76D . . 108.3
C77 C76B H76D . . 108.3
H76C C76B H76D . . 107.4
C78 C77 C76B . . 111(3)
C78 C77 C76A . . 108(2)
C76B C77 C76A . . 17(5)
C78 C77 H77A . . 110.2
C76B C77 H77A . . 94.2
C76A C77 H77A . . 110.2
C78 C77 H77B . . 110.2
C76B C77 H77B . . 121.4
C76A C77 H77B . . 110.2
H77A C77 H77B . . 108.5
C79 C78 C77 . . 118(3)
C79 C78 H78A . . 107.7
C77 C78 H78A . . 107.7
C79 C78 H78B . . 107.7
C77 C78 H78B . . 107.7
H78A C78 H78B . . 107.1
C80 C79 C78 . . 109(3)
C80 C79 H79A . . 109.9
C78 C79 H79A . . 109.9
C80 C79 H79B . . 109.9
C78 C79 H79B . . 109.9
H79A C79 H79B . . 108.3
C79 C80 H80A . . 109.5
C79 C80 H80B . . 109.5
H80A C80 H80B . . 109.5
C79 C80 H80C . . 109.5
H80A C80 H80C . . 109.5
H80B C80 H80C . . 109.5

loop_
_geom_bond_atom_site_label_1
_geom_bond_atom_site_label_2
_geom_bond_site_symmetry_2
_geom_bond_distance
Ni1 N4 . 1.87(5)
Ni1 N2A . 1.89(9)
Ni1 N2B . 1.78(9)
N1 C1B . 1.24(9)
N1 C16 7_556 1.29(4)
N1 C1A . 1.44(10)
N3 C9 . 1.30(4)
N3 C8 . 1.32(4)
N4 C9 . 1.34(5)
N4 C16 . 1.37(5)
N2A C1A . 1.39(2)
N2A C8 . 1.40(2)
C1A C2A . 1.40(2)
C2A C3A . 1.38(2)
C2A C7 . 1.38(2)
C3A C4 . 1.39(2)
C3A C17A . 1.50(2)
N2B C8 . 1.40(2)
N2B C1B . 1.40(9)
C1B C2B . 1.41(2)
C2B C7 . 1.39(2)
C2B C3B . 1.40(2)
C3B C4 . 1.40(2)
C3B C17B . 1.50(2)
C4 C5 . 1.37(2)
C4 H4 . 0.9300
C5 C6 . 1.20(4)
C5 H5 . 0.9300
C6 C7 . 1.44(5)
C6 C23 . 1.50(2)
C7 C8 . 1.50(4)
C9 C10 . 1.38(5)
C10 C11 . 1.44(5)
C10 C15 . 1.52(4)
C11 C12 . 1.38(2)
C11 C29B . 1.50(2)
C11 C29A . 1.50(2)
C12 C13 . 1.29(5)
C12 H12 . 0.9300
C13 C14 . 1.34(5)
C13 H13 . 0.9300
C14 C35 . 1.51(2)
C14 C15 . 1.53(5)
C15 C16 . 1.37(5)
C17A C18A . 1.51(2)
C17A H17A . 0.9700
C17A H17B . 0.9700
C18A C19A . 1.49(2)
C18A H18A . 0.9700
C18A H18B . 0.9700
C19A C20 . 1.51(2)
C19A H19A . 0.9700
C19A H19B . 0.9700
C17B C18B . 1.51(2)
C17B H17C . 0.9700
C17B H17D . 0.9700
C18B C19B . 1.51(2)
C18B H18C . 0.9700
C18B H18D . 0.9700
C19B C20 . 1.51(2)
C19B H19C . 0.9700
C19B H19D . 0.9700
C20 C21 . 1.47(2)
C20 H20A . 0.9700
C20 H20B . 0.9700
C21 C22 . 1.50(2)
C21 H21A . 0.9700
C21 H21B . 0.9700
C22 H22A . 0.9600
C22 H22B . 0.9600
C22 H22C . 0.9600
C23 C24 . 1.482(19)
C23 H23A . 0.9700
C23 H23B . 0.9700
C24 C25 . 1.48(2)
C24 H24A . 0.9700
C24 H24B . 0.9700
C25 C26 . 1.51(2)
C25 H25A . 0.9700
C25 H25B . 0.9700
C26 C27 . 1.50(2)
C26 H26A . 0.9700
C26 H26B . 0.9700
C27 C28 . 1.52(2)
C27 H27A . 0.9700
C27 H27B . 0.9700
C28 H28A . 0.9600
C28 H28B . 0.9600
C28 H28C . 0.9600
C29A C30A . 1.52(2)
C29A H29A . 0.9700
C29A H29B . 0.9700
C30A C31 . 1.51(2)
C30A H30A . 0.9700
C30A H30B . 0.9700
C29B C30B . 1.32(12)
C29B H29C . 0.9700
C29B H29D . 0.9700
C30B C31 . 1.50(2)
C30B H30C . 0.9700
C30B H30D . 0.9700
C31 C32B . 1.50(2)
C31 C32A . 1.50(2)
C32A C33 . 1.51(2)
C32A H32A . 0.9700
C32A H32B . 0.9700
C32B C33 . 1.51(2)
C32B H32C . 0.9700
C32B H32D . 0.9700
C33 C34 . 1.50(2)
C33 H33A . 0.9700
C33 H33B . 0.9700
C34 H34A . 0.9600
C34 H34B . 0.9600
C34 H34C . 0.9600
C35 C36 . 1.51(2)
C35 H35A . 0.9700
C35 H35B . 0.9700
C36 C37 . 1.49(2)
C36 H36A . 0.9700
C36 H36B . 0.9700
C37 C38 . 1.529(19)
C37 H37A . 0.9700
C37 H37B . 0.9700
C38 C39 . 1.52(2)
C38 H38A . 0.9700
C38 H38B . 0.9700
C39 C40 . 1.52(2)
C39 H39A . 0.9700
C39 H39B . 0.9700
C40 H40A . 0.9600
C40 H40B . 0.9600
C40 H40C . 0.9600
Ni2 N8 . 1.82(3)
Ni2 N6 . 1.84(2)
N5 C41 . 1.31(4)
N5 C41 2_556 1.31(4)
N7 C48 . 1.23(4)
N7 C49 . 1.25(4)
N8 C56 . 1.40(4)
N8 C49 . 1.44(4)
N9 C56 . 1.29(3)
N9 C56 2_556 1.29(3)
N6 C41 . 1.35(4)
N6 C48 . 1.45(4)
C41 C42 . 1.40(4)
C42 C47 . 1.38(4)
C42 C43 . 1.39(5)
C43 C44 . 1.38(4)
C43 C57 . 1.510(5)
C44 C45 . 1.46(5)
C44 H44 . 0.9300
C45 C46 . 1.38(5)
C45 H45 . 0.9300
C46 C47 . 1.36(4)
C46 C63 . 1.50(2)
C47 C48 . 1.37(4)
C49 C50 . 1.34(4)
C50 C55 . 1.43(4)
C50 C51 . 1.43(4)
C51 C52 . 1.29(4)
C51 C69A . 1.50(2)
C51 C69B . 1.50(2)
C52 C53 . 1.44(4)
C52 H52 . 0.9300
C53 C54 . 1.52(4)
C53 H53 . 0.9300
C54 C55 . 1.39(4)
C54 C75B . 1.51(2)
C54 C75A . 1.51(2)
C55 C56 . 1.47(4)
C57 C58 . 1.510(5)
C57 H57A . 0.9700
C57 H57B . 0.9700
C58 C59 . 1.510(5)
C58 H58A . 0.9700
C58 H58B . 0.9700
C59 C60 . 1.509(5)
C59 H59A . 0.9700
C59 H59B . 0.9700
C60 C61 . 1.511(5)
C60 H60A . 0.9700
C60 H60B . 0.9700
C61 C62 . 1.511(5)
C61 H61A . 0.9700
C61 H61B . 0.9700
C62 H62A . 0.9600
C62 H62B . 0.9600
C62 H62C . 0.9600
C63 C64B . 1.48(2)
C63 C64A . 1.50(2)
C63 H63A . 0.9700
C63 H63B . 0.9700
C64A C65 . 1.52(2)
C64A H64A . 0.9700
C64A H64B . 0.9700
C64B C65 . 1.50(2)
C64B H64C . 0.9700
C64B H64D . 0.9700
C65 C66 . 1.526(15)
C65 H65A . 0.9700
C65 H65B . 0.9700
C66 C67 . 1.51(2)
C66 H66A . 0.9700
C66 H66B . 0.9700
C67 C68 . 1.53(2)
C67 H67A . 0.9700
C67 H67B . 0.9700
C68 H68A . 0.9600
C68 H68B . 0.9600
C68 H68C . 0.9600
C69A C70A . 1.52(2)
C69A H69A . 0.9700
C69A H69B . 0.9700
C70A C71A . 1.51(2)
C70A H70A . 0.9700
C70A H70B . 0.9700
C71A C72 . 1.54(2)
C71A H71A . 0.9700
C71A H71B . 0.9700
C69B C70B . 1.52(2)
C69B H69C . 0.9700
C69B H69D . 0.9700
C70B C71B . 1.51(2)
C70B H70C . 0.9700
C70B H70D . 0.9700
C71B C72 . 1.53(2)
C71B H71C . 0.9700
C71B H71D . 0.9700
C72 C73 . 1.51(2)
C72 H72A . 0.9700
C72 H72B . 0.9700
C73 C74 . 1.53(2)
C73 H73A . 0.9700
C73 H73B . 0.9700
C74 H74A . 0.9600
C74 H74B . 0.9600
C74 H74C . 0.9600
C75A C76A . 1.51(2)
C75A H75A . 0.9700
C75A H75B . 0.9700
C76A C77 . 1.53(2)
C76A H76A . 0.9700
C76A H76B . 0.9700
C75B C76B . 1.51(2)
C75B H75C . 0.9700
C75B H75D . 0.9700
C76B C77 . 1.52(2)
C76B H76C . 0.9700
C76B H76D . 0.9700
C77 C78 . 1.52(2)
C77 H77A . 0.9700
C77 H77B . 0.9700
C78 C79 . 1.52(2)
C78 H78A . 0.9700
C78 H78B . 0.9700
C79 C80 . 1.52(2)
C79 H79A . 0.9700
C79 H79B . 0.9700
C80 H80A . 0.9600
C80 H80B . 0.9600
C80 H80C . 0.9600
